data_1505684
loop_
_publ_author_name
'Vock, Carsten A.'
'Scolaro, Claudine'
'Phillips, Andrew D.'
'Scopelliti, Rosario'
'Sava, Gianni'
'Dyson, Paul J.'

_publ_section_title
;
 Synthesis, characterization, and in vitro evaluation of novel
 ruthenium(II) eta6-arene imidazole complexes.
;
_journal_issue 18
_journal_name_full 'Journal of medicinal chemistry'
_journal_page_first 5552
_journal_page_last 5561
_journal_paper_doi 10.1021/jm060495o
_journal_volume 49
_journal_year 2006
_chemical_formula_moiety 'C24 H38 Cl N4 Ru, Cl'
_chemical_formula_sum 'C24 H38 Cl2 N4 Ru'
_chemical_formula_weight 554.55
_chemical_name_common '[Ru(p-cymene)(bimid)2Cl]Cl'
_chemical_name_systematic
;
?
;
_space_group_IT_number 2
_symmetry_cell_setting triclinic
_symmetry_Int_Tables_number 2
_symmetry_space_group_name_Hall '-P 1'
_symmetry_space_group_name_H-M 'P -1'
_atom_sites_solution_hydrogens geom
_atom_sites_solution_primary direct
_atom_sites_solution_secondary difmap
_audit_creation_method SHELXL-97
_cell_angle_alpha 110.87(3)
_cell_angle_beta 98.93(4)
_cell_angle_gamma 95.91(6)
_cell_formula_units_Z 2
_cell_length_a 8.563(7)
_cell_length_b 13.044(11)
_cell_length_c 13.243(3)
_cell_measurement_reflns_used 12
_cell_measurement_temperature 100(2)
_cell_measurement_theta_max 18.885
_cell_measurement_theta_min 3.883
_cell_volume 1345.2(17)
_computing_cell_refinement 'Dirax/lsq (Duisenberg & Schreurs, 1989-2000)''
_computing_data_collection 'Bruker XSCANS'
_computing_data_reduction 'EvalCCD (Duisenberg & Schreurs 1990-2000)'
_computing_molecular_graphics 'SHELXTL 5, XP (Sheldrick, 1994)'
_computing_publication_material 'SHELXL-97 (Sheldrick, 1997)'
_computing_structure_refinement 'SHELXL-97 (Sheldrick, 1997)'
_computing_structure_solution 'SHELXS-97 (Sheldrick, 1990)'
_diffrn_ambient_temperature 100(2)
_diffrn_detector_area_resol_mean 9
_diffrn_measured_fraction_theta_full 0.974
_diffrn_measured_fraction_theta_max 0.970
_diffrn_measurement_device_type KappaCCD
_diffrn_measurement_method 'phi and omega scans'
_diffrn_radiation_monochromator graphite
_diffrn_radiation_source 'fine-focus sealed tube'
_diffrn_radiation_type MoK\a
_diffrn_radiation_wavelength 0.71073
_diffrn_reflns_av_R_equivalents 0.0607
_diffrn_reflns_av_sigmaI/netI 0.0540
_diffrn_reflns_limit_h_max 9
_diffrn_reflns_limit_h_min -10
_diffrn_reflns_limit_k_max 15
_diffrn_reflns_limit_k_min -15
_diffrn_reflns_limit_l_max 15
_diffrn_reflns_limit_l_min -15
_diffrn_reflns_number 21666
_diffrn_reflns_theta_full 25.00
_diffrn_reflns_theta_max 25.25
_diffrn_reflns_theta_min 1.88
_diffrn_standards_decay_% 0
_exptl_absorpt_coefficient_mu 0.799
_exptl_absorpt_correction_T_max 0.8828
_exptl_absorpt_correction_T_min 0.8192
_exptl_absorpt_correction_type multi-scan
_exptl_absorpt_process_details
;
SADABS 2.03 (Bruker, 2001)
R.H. Blessing, Acta Cryst. (1995), a51, 33-38
;
_exptl_crystal_colour yellow
_exptl_crystal_density_diffrn 1.369
_exptl_crystal_density_method 'not measured'
_exptl_crystal_description prism
_exptl_crystal_F_000 576
_exptl_crystal_size_max 0.26
_exptl_crystal_size_mid 0.25
_exptl_crystal_size_min 0.16
_refine_diff_density_max 1.648
_refine_diff_density_min -0.879
_refine_diff_density_rms 0.196
_refine_ls_extinction_coef 0.0135(17)
_refine_ls_extinction_expression Fc^*^=kFc[1+0.001xFc^2^\l^3^/sin(2\q)]^-1/4^
_refine_ls_extinction_method SHELXL
_refine_ls_goodness_of_fit_ref 1.248
_refine_ls_hydrogen_treatment constr
_refine_ls_matrix_type full
_refine_ls_number_parameters 286
_refine_ls_number_reflns 4726
_refine_ls_number_restraints 0
_refine_ls_restrained_S_all 1.248
_refine_ls_R_factor_all 0.0803
_refine_ls_R_factor_gt 0.0512
_refine_ls_shift/su_max 0.000
_refine_ls_shift/su_mean 0.000
_refine_ls_structure_factor_coef Fsqd
_refine_ls_weighting_details 'calc w=1/[\s^2^(Fo^2^)+(0.0708P)^2^+2.2582P] where P=(Fo^2^+2Fc^2^)/3'
_refine_ls_weighting_scheme calc
_refine_ls_wR_factor_gt 0.1297
_refine_ls_wR_factor_ref 0.1486
_reflns_number_gt 3728
_reflns_number_total 4726
_reflns_threshold_expression I>2/s(I)
_cod_data_source_file jm060495osi20060630_043159.cif
_cod_data_source_block pd275
_cod_depositor_comments
;
The following automatic conversions were performed:

'_symmetry_cell_setting' value 'Triclinic' changed to 'triclinic'
according to /home/saulius/struct/CIF-dictionaries/cif_core.dic
dictionary named 'cif_core.dic' version 2.4.1 from 2010-06-29.

Automatic conversion script
Id: cif_fix_values 1715 2011-07-08 13:25:40Z adriana 
;
_cod_original_cell_volume 1345.1(16)
_cod_original_sg_symbol_Hall -P1
_cod_database_code 1505684

loop_
_symmetry_equiv_pos_as_xyz
'x, y, z'
'-x, -y, -z'

loop_
_atom_site_label
_atom_site_type_symbol
_atom_site_fract_x
_atom_site_fract_y
_atom_site_fract_z
_atom_site_U_iso_or_equiv
_atom_site_adp_type
_atom_site_occupancy
_atom_site_symmetry_multiplicity
_atom_site_calc_flag
_atom_site_refinement_flags
Ru1 Ru 0.46255(5) 0.25468(4) 0.15134(3) 0.01913(19) Uani 1 1 d .
Cl1 Cl 0.59911(17) 0.18746(11) 0.00019(10) 0.0243(3) Uani 1 1 d .
Cl2 Cl 0.67386(16) 0.44123(11) 0.58540(10) 0.0238(3) Uani 1 1 d .
N1 N 0.6651(5) 0.3808(4) 0.2337(3) 0.0192(10) Uani 1 1 d .
N2 N 0.3768(5) 0.3664(4) 0.0800(3) 0.0215(10) Uani 1 1 d .
N3 N 0.8225(6) 0.5251(4) 0.3677(3) 0.0221(10) Uani 1 1 d .
N4 N 0.2656(6) 0.5077(4) 0.0643(4) 0.0237(10) Uani 1 1 d .
C1 C 0.9188(7) 0.4739(5) 0.2968(5) 0.0242(12) Uani 1 1 d .
H1A H 1.0304 0.4963 0.3041 0.029 Uiso 1 1 calc R
C2 C 0.3221(7) 0.4588(5) 0.1336(4) 0.0227(12) Uani 1 1 d .
H2A H 0.3229 0.4865 0.2105 0.027 Uiso 1 1 calc R
C3 C 0.8211(7) 0.3851(5) 0.2146(4) 0.0216(12) Uani 1 1 d .
H3A H 0.8539 0.3339 0.1536 0.026 Uiso 1 1 calc R
C4 C 0.6723(7) 0.4677(4) 0.3277(4) 0.0211(12) Uani 1 1 d .
H4A H 0.5835 0.4862 0.3613 0.025 Uiso 1 1 calc R
C5 C 0.4129(7) 0.2638(4) 0.3106(4) 0.0220(12) Uani 1 1 d .
H5A H 0.4456 0.3221 0.3814 0.026 Uiso 1 1 calc R
C6 C 0.5122(7) 0.1792(5) 0.2758(4) 0.0222(12) Uani 1 1 d .
C7 C 0.2858(7) 0.4435(5) -0.0389(4) 0.0234(12) Uani 1 1 d .
H7A H 0.2575 0.4570 -0.1048 0.028 Uiso 1 1 calc R
C8 C 0.4558(7) 0.0936(5) 0.1692(5) 0.0250(13) Uani 1 1 d .
H8A H 0.5172 0.0365 0.1436 0.030 Uiso 1 1 calc R
C9 C 0.3541(7) 0.3570(5) -0.0290(4) 0.0241(13) Uani 1 1 d .
H9A H 0.3819 0.2993 -0.0875 0.029 Uiso 1 1 calc R
C10 C 0.2704(7) 0.7046(5) 0.1921(4) 0.0254(13) Uani 1 1 d .
H10A H 0.3807 0.7266 0.1845 0.030 Uiso 1 1 calc R
H10B H 0.2776 0.6847 0.2580 0.030 Uiso 1 1 calc R
C11 C 0.8735(8) 0.6238(5) 0.4705(4) 0.0291(14) Uani 1 1 d .
H11A H 0.9919 0.6441 0.4872 0.035 Uiso 1 1 calc R
H11B H 0.8419 0.6061 0.5320 0.035 Uiso 1 1 calc R
C12 C 0.6461(9) 0.1467(6) 0.4413(5) 0.0387(16) Uani 1 1 d .
H12A H 0.5718 0.1883 0.4822 0.058 Uiso 1 1 calc R
H12B H 0.7486 0.1581 0.4918 0.058 Uiso 1 1 calc R
H12C H 0.6002 0.0672 0.4085 0.058 Uiso 1 1 calc R
C13 C 0.0660(7) 0.1754(5) 0.0544(5) 0.0332(14) Uani 1 1 d .
H13A H 0.0709 0.1292 -0.0214 0.050 Uiso 1 1 calc R
H13B H 0.0613 0.2520 0.0602 0.050 Uiso 1 1 calc R
H13C H -0.0300 0.1457 0.0736 0.050 Uiso 1 1 calc R
C14 C 0.7938(8) 0.1284(6) 0.2849(5) 0.0373(16) Uani 1 1 d .
H14A H 0.7984 0.1495 0.2212 0.056 Uiso 1 1 calc R
H14B H 0.7595 0.0477 0.2592 0.056 Uiso 1 1 calc R
H14C H 0.9004 0.1497 0.3334 0.056 Uiso 1 1 calc R
C15 C 0.1779(8) 0.8025(5) 0.2066(5) 0.0318(14) Uani 1 1 d .
H15A H 0.1540 0.8124 0.1354 0.038 Uiso 1 1 calc R
H15B H 0.0743 0.7838 0.2258 0.038 Uiso 1 1 calc R
C16 C 0.2683(7) 0.2607(5) 0.2410(4) 0.0235(12) Uani 1 1 d .
H16A H 0.2055 0.3171 0.2661 0.028 Uiso 1 1 calc R
C17 C 0.1842(7) 0.6055(5) 0.0904(4) 0.0266(13) Uani 1 1 d .
H17A H 0.0755 0.5833 0.1006 0.032 Uiso 1 1 calc R
H17B H 0.1713 0.6285 0.0264 0.032 Uiso 1 1 calc R
C18 C 0.2137(7) 0.1742(5) 0.1327(4) 0.0234(12) Uani 1 1 d .
C19 C 0.7998(8) 0.7222(5) 0.4627(5) 0.0370(16) Uani 1 1 d .
H19A H 0.6815 0.7020 0.4474 0.044 Uiso 1 1 calc R
H19B H 0.8331 0.7853 0.5350 0.044 Uiso 1 1 calc R
C20 C 0.6737(7) 0.1885(5) 0.3489(5) 0.0283(13) Uani 1 1 d .
H20A H 0.7218 0.2693 0.3851 0.034 Uiso 1 1 calc R
C21 C 0.3089(7) 0.0915(5) 0.0997(5) 0.0263(13) Uani 1 1 d .
H21A H 0.2748 0.0327 0.0294 0.032 Uiso 1 1 calc R
C22 C 0.8469(10) 0.7598(6) 0.3743(6) 0.0496(19) Uani 1 1 d .
H22A H 0.8129 0.6970 0.3019 0.059 Uiso 1 1 calc R
H22B H 0.9652 0.7796 0.3893 0.059 Uiso 1 1 calc R
C23 C 0.2683(11) 0.9111(6) 0.2947(6) 0.056(2) Uani 1 1 d .
H23A H 0.2018 0.9691 0.3019 0.084 Uiso 1 1 calc R
H23B H 0.3679 0.9327 0.2740 0.084 Uiso 1 1 calc R
H23C H 0.2938 0.9018 0.3653 0.084 Uiso 1 1 calc R
C24 C 0.7726(12) 0.8601(7) 0.3675(7) 0.067(3) Uani 1 1 d .
H24A H 0.8015 0.8774 0.3059 0.101 Uiso 1 1 calc R
H24B H 0.8133 0.9247 0.4366 0.101 Uiso 1 1 calc R
H24C H 0.6555 0.8422 0.3557 0.101 Uiso 1 1 calc R

loop_
_atom_site_aniso_label
_atom_site_aniso_U_11
_atom_site_aniso_U_22
_atom_site_aniso_U_33
_atom_site_aniso_U_23
_atom_site_aniso_U_13
_atom_site_aniso_U_12
Ru1 0.0238(3) 0.0196(3) 0.0155(2) 0.00698(18) 0.00819(17) 0.00270(18)
Cl1 0.0316(8) 0.0233(7) 0.0203(6) 0.0071(5) 0.0141(6) 0.0063(6)
Cl2 0.0238(8) 0.0286(8) 0.0173(6) 0.0064(5) 0.0060(5) 0.0031(6)
N1 0.022(2) 0.020(2) 0.019(2) 0.0095(19) 0.0080(18) 0.003(2)
N2 0.024(3) 0.023(3) 0.017(2) 0.0080(19) 0.0046(18) 0.001(2)
N3 0.024(3) 0.024(3) 0.018(2) 0.0092(19) 0.0039(19) 0.000(2)
N4 0.026(3) 0.023(3) 0.021(2) 0.0067(19) 0.0060(19) 0.004(2)
C1 0.022(3) 0.029(3) 0.028(3) 0.015(2) 0.011(2) 0.006(2)
C2 0.027(3) 0.026(3) 0.017(3) 0.009(2) 0.005(2) 0.006(3)
C3 0.025(3) 0.022(3) 0.022(3) 0.012(2) 0.010(2) 0.002(2)
C4 0.021(3) 0.022(3) 0.022(3) 0.010(2) 0.006(2) 0.001(2)
C5 0.034(3) 0.017(3) 0.017(2) 0.008(2) 0.014(2) 0.000(2)
C6 0.027(3) 0.024(3) 0.020(3) 0.013(2) 0.007(2) -0.001(2)
C7 0.025(3) 0.029(3) 0.019(3) 0.013(2) 0.007(2) 0.006(3)
C8 0.037(4) 0.018(3) 0.030(3) 0.015(2) 0.015(3) 0.010(3)
C9 0.026(3) 0.029(3) 0.017(3) 0.008(2) 0.008(2) 0.004(3)
C10 0.032(3) 0.026(3) 0.020(3) 0.013(2) 0.005(2) 0.002(3)
C11 0.033(4) 0.026(3) 0.020(3) 0.004(2) 0.001(2) -0.006(3)
C12 0.054(5) 0.040(4) 0.027(3) 0.021(3) 0.004(3) 0.008(3)
C13 0.031(4) 0.034(4) 0.035(3) 0.012(3) 0.008(3) 0.006(3)
C14 0.035(4) 0.044(4) 0.037(3) 0.021(3) 0.001(3) 0.010(3)
C15 0.042(4) 0.029(3) 0.032(3) 0.015(3) 0.018(3) 0.014(3)
C16 0.030(3) 0.021(3) 0.024(3) 0.009(2) 0.016(2) 0.003(2)
C17 0.027(3) 0.028(3) 0.024(3) 0.009(2) 0.004(2) 0.006(3)
C18 0.019(3) 0.030(3) 0.026(3) 0.015(2) 0.010(2) 0.001(2)
C19 0.040(4) 0.029(4) 0.031(3) 0.001(3) 0.003(3) -0.002(3)
C20 0.032(3) 0.029(3) 0.025(3) 0.013(3) 0.004(2) -0.001(3)
C21 0.034(3) 0.020(3) 0.024(3) 0.009(2) 0.009(2) -0.005(3)
C22 0.076(6) 0.035(4) 0.045(4) 0.019(3) 0.020(4) 0.010(4)
C23 0.104(7) 0.032(4) 0.034(4) 0.014(3) 0.015(4) 0.015(4)
C24 0.101(7) 0.042(5) 0.067(5) 0.028(4) 0.018(5) 0.020(5)

loop_
_atom_type_symbol
_atom_type_description
_atom_type_scat_dispersion_real
_atom_type_scat_dispersion_imag
_atom_type_scat_source
C C 0.0033 0.0016 'International Tables Vol C Tables 4.2.6.8 and 6.1.1.4'
H H 0.0000 0.0000 'International Tables Vol C Tables 4.2.6.8 and 6.1.1.4'
N N 0.0061 0.0033 'International Tables Vol C Tables 4.2.6.8 and 6.1.1.4'
Cl Cl 0.1484 0.1585 'International Tables Vol C Tables 4.2.6.8 and 6.1.1.4'
Ru Ru -1.2594 0.8363 'International Tables Vol C Tables 4.2.6.8 and 6.1.1.4'

loop_
_geom_angle_atom_site_label_1
_geom_angle_atom_site_label_2
_geom_angle_atom_site_label_3
_geom_angle
N1 Ru1 N2 85.85(18)
N1 Ru1 C16 115.17(19)
N2 Ru1 C16 92.8(2)
N1 Ru1 C5 89.63(19)
N2 Ru1 C5 119.8(2)
C16 Ru1 C5 37.8(2)
N1 Ru1 C8 119.7(2)
N2 Ru1 C8 154.1(2)
C16 Ru1 C8 80.3(2)
C5 Ru1 C8 68.1(2)
N1 Ru1 C21 157.7(2)
N2 Ru1 C21 116.4(2)
C16 Ru1 C21 67.4(2)
C5 Ru1 C21 80.4(2)
C8 Ru1 C21 38.0(2)
N1 Ru1 C6 90.98(19)
N2 Ru1 C6 158.28(19)
C16 Ru1 C6 69.1(2)
C5 Ru1 C6 38.6(2)
C8 Ru1 C6 37.7(2)
C21 Ru1 C6 68.8(2)
N1 Ru1 C18 153.11(19)
N2 Ru1 C18 90.7(2)
C16 Ru1 C18 38.3(2)
C5 Ru1 C18 69.1(2)
C8 Ru1 C18 68.4(2)
C21 Ru1 C18 37.2(2)
C6 Ru1 C18 82.5(2)
N1 Ru1 Cl1 87.58(13)
N2 Ru1 Cl1 87.77(13)
C16 Ru1 Cl1 157.24(15)
C5 Ru1 Cl1 151.97(16)
C8 Ru1 Cl1 89.31(16)
C21 Ru1 Cl1 91.97(16)
C6 Ru1 Cl1 113.59(16)
C18 Ru1 Cl1 118.97(16)
C4 N1 C3 105.6(4)
C4 N1 Ru1 124.5(4)
C3 N1 Ru1 129.3(4)
C2 N2 C9 105.5(5)
C2 N2 Ru1 125.2(4)
C9 N2 Ru1 129.1(4)
C4 N3 C1 108.3(5)
C4 N3 C11 125.0(5)
C1 N3 C11 126.7(5)
C2 N4 C7 107.0(5)
C2 N4 C17 127.3(5)
C7 N4 C17 125.5(5)
C3 C1 N3 106.0(5)
C3 C1 H1A 127.0
N3 C1 H1A 127.0
N2 C2 N4 111.2(5)
N2 C2 H2A 124.4
N4 C2 H2A 124.4
C1 C3 N1 109.4(5)
C1 C3 H3A 125.3
N1 C3 H3A 125.3
N1 C4 N3 110.6(5)
N1 C4 H4A 124.7
N3 C4 H4A 124.7
C16 C5 C6 121.1(5)
C16 C5 Ru1 71.1(3)
C6 C5 Ru1 71.9(3)
C16 C5 H5A 119.5
C6 C5 H5A 119.5
Ru1 C5 H5A 130.2
C8 C6 C5 116.7(5)
C8 C6 C20 122.9(5)
C5 C6 C20 120.3(5)
C8 C6 Ru1 70.4(3)
C5 C6 Ru1 69.6(3)
C20 C6 Ru1 127.4(4)
C9 C7 N4 107.0(5)
C9 C7 H7A 126.5
N4 C7 H7A 126.5
C6 C8 C21 121.6(5)
C6 C8 Ru1 71.9(3)
C21 C8 Ru1 71.2(3)
C6 C8 H8A 119.2
C21 C8 H8A 119.2
Ru1 C8 H8A 130.4
C7 C9 N2 109.2(5)
C7 C9 H9A 125.4
N2 C9 H9A 125.4
C17 C10 C15 109.4(5)
C17 C10 H10A 109.8
C15 C10 H10A 109.8
C17 C10 H10B 109.8
C15 C10 H10B 109.8
H10A C10 H10B 108.2
N3 C11 C19 111.9(5)
N3 C11 H11A 109.2
C19 C11 H11A 109.2
N3 C11 H11B 109.2
C19 C11 H11B 109.2
H11A C11 H11B 107.9
C20 C12 H12A 109.5
C20 C12 H12B 109.5
H12A C12 H12B 109.5
C20 C12 H12C 109.5
H12A C12 H12C 109.5
H12B C12 H12C 109.5
C18 C13 H13A 109.5
C18 C13 H13B 109.5
H13A C13 H13B 109.5
C18 C13 H13C 109.5
H13A C13 H13C 109.5
H13B C13 H13C 109.5
C20 C14 H14A 109.5
C20 C14 H14B 109.5
H14A C14 H14B 109.5
C20 C14 H14C 109.5
H14A C14 H14C 109.5
H14B C14 H14C 109.5
C23 C15 C10 113.4(6)
C23 C15 H15A 108.9
C10 C15 H15A 108.9
C23 C15 H15B 108.9
C10 C15 H15B 108.9
H15A C15 H15B 107.7
C5 C16 C18 121.6(5)
C5 C16 Ru1 71.1(3)
C18 C16 Ru1 72.0(3)
C5 C16 H16A 119.2
C18 C16 H16A 119.2
Ru1 C16 H16A 130.4
N4 C17 C10 114.7(5)
N4 C17 H17A 108.6
C10 C17 H17A 108.6
N4 C17 H17B 108.6
C10 C17 H17B 108.6
H17A C17 H17B 107.6
C21 C18 C16 117.3(5)
C21 C18 C13 120.8(5)
C16 C18 C13 121.9(5)
C21 C18 Ru1 70.9(3)
C16 C18 Ru1 69.7(3)
C13 C18 Ru1 127.2(4)
C22 C19 C11 113.6(6)
C22 C19 H19A 108.8
C11 C19 H19A 108.8
C22 C19 H19B 108.8
C11 C19 H19B 108.8
H19A C19 H19B 107.7
C6 C20 C14 113.7(5)
C6 C20 C12 109.3(5)
C14 C20 C12 111.4(5)
C6 C20 H20A 107.4
C14 C20 H20A 107.4
C12 C20 H20A 107.4
C18 C21 C8 121.8(5)
C18 C21 Ru1 71.9(3)
C8 C21 Ru1 70.8(3)
C18 C21 H21A 119.1
C8 C21 H21A 119.1
Ru1 C21 H21A 131.1
C19 C22 C24 113.3(7)
C19 C22 H22A 108.9
C24 C22 H22A 108.9
C19 C22 H22B 108.9
C24 C22 H22B 108.9
H22A C22 H22B 107.7
C15 C23 H23A 109.5
C15 C23 H23B 109.5
H23A C23 H23B 109.5
C15 C23 H23C 109.5
H23A C23 H23C 109.5
H23B C23 H23C 109.5
C22 C24 H24A 109.5
C22 C24 H24B 109.5
H24A C24 H24B 109.5
C22 C24 H24C 109.5
H24A C24 H24C 109.5
H24B C24 H24C 109.5

loop_
_geom_bond_atom_site_label_1
_geom_bond_atom_site_label_2
_geom_bond_distance
Ru1 N1 2.110(5)
Ru1 N2 2.131(5)
Ru1 C16 2.181(6)
Ru1 C5 2.181(5)
Ru1 C8 2.193(6)
Ru1 C21 2.199(6)
Ru1 C6 2.212(5)
Ru1 C18 2.212(6)
Ru1 Cl1 2.4145(17)
N1 C4 1.339(7)
N1 C3 1.397(7)
N2 C2 1.336(7)
N2 C9 1.385(7)
N3 C4 1.343(7)
N3 C1 1.384(7)
N3 C11 1.467(7)
N4 C2 1.352(7)
N4 C7 1.373(7)
N4 C17 1.475(7)
C1 C3 1.358(8)
C1 H1A 0.9500
C2 H2A 0.9500
C3 H3A 0.9500
C4 H4A 0.9500
C5 C16 1.412(8)
C5 C6 1.451(8)
C5 H5A 0.9500
C6 C8 1.425(8)
C6 C20 1.526(8)
C7 C9 1.360(8)
C7 H7A 0.9500
C8 C21 1.430(8)
C8 H8A 0.9500
C9 H9A 0.9500
C10 C17 1.512(8)
C10 C15 1.541(8)
C10 H10A 0.9900
C10 H10B 0.9900
C11 C19 1.515(9)
C11 H11A 0.9900
C11 H11B 0.9900
C12 C20 1.546(8)
C12 H12A 0.9800
C12 H12B 0.9800
C12 H12C 0.9800
C13 C18 1.511(8)
C13 H13A 0.9800
C13 H13B 0.9800
C13 H13C 0.9800
C14 C20 1.534(9)
C14 H14A 0.9800
C14 H14B 0.9800
C14 H14C 0.9800
C15 C23 1.510(9)
C15 H15A 0.9900
C15 H15B 0.9900
C16 C18 1.441(8)
C16 H16A 0.9500
C17 H17A 0.9900
C17 H17B 0.9900
C18 C21 1.405(8)
C19 C22 1.513(9)
C19 H19A 0.9900
C19 H19B 0.9900
C20 H20A 1.0000
C21 H21A 0.9500
C22 C24 1.537(10)
C22 H22A 0.9900
C22 H22B 0.9900
C23 H23A 0.9800
C23 H23B 0.9800
C23 H23C 0.9800
C24 H24A 0.9800
C24 H24B 0.9800
C24 H24C 0.9800
